data_7108410
loop_
_publ_author_name
'Zhongmin Su'
'Ya-Qian Lan'
'Wen-Wen He'

_publ_section_title
;
 Controllable synthesis of a non-interpenetrating microporous
 metal-organic framework based on octahedral cage-like building units for
 highly efficient reversible adsorption of iodine
;
_journal_name_full Chem.Commun.
_journal_page_first 10001
_journal_paper_doi 10.1039/c2cc34196d
_journal_volume 48
_journal_year 2012
_chemical_formula_sum 'C60 H80 N9 O23 Zn4'
_chemical_formula_weight 1556.81
_chemical_name_systematic
;
?
;
_space_group_IT_number 14
_symmetry_cell_setting monoclinic
_symmetry_space_group_name_Hall '-P 2yn'
_symmetry_space_group_name_H-M 'P 1 21/n 1'
_atom_sites_solution_hydrogens geom
_atom_sites_solution_primary direct
_atom_sites_solution_secondary difmap
_audit_creation_method SHELXL-97
_cell_angle_alpha 90.00
_cell_angle_beta 92.806(2)
_cell_angle_gamma 90.00
_cell_formula_units_Z 4
_cell_length_a 10.2830(11)
_cell_length_b 27.339(3)
_cell_length_c 27.2460(16)
_cell_measurement_reflns_used 98
_cell_measurement_temperature 293(2)
_cell_measurement_theta_max 25.10
_cell_measurement_theta_min 1.49
_cell_volume 7650.4(13)
_computing_cell_refinement SMART
_computing_data_collection 'SMART (Bruker, 1997)'
_computing_data_reduction 'SAINT (Bruker, 1999)'
_computing_molecular_graphics 'Diamond (Brandenburg and Putz, 2008)'
_computing_publication_material SHELXL-97
_computing_structure_refinement 'SHELXL-97 (Sheldrick, 2008)'
_computing_structure_solution 'SHELXS-97(Sheldrick, 2008)'
_diffrn_ambient_temperature 293(2)
_diffrn_measured_fraction_theta_full 0.998
_diffrn_measured_fraction_theta_max 0.994
_diffrn_measurement_device_type 'Bruker APEX CCD area-detector'
_diffrn_measurement_method '\w scans'
_diffrn_radiation_monochromator graphite
_diffrn_radiation_source 'fine-focus sealed tube'
_diffrn_radiation_type MoK\a
_diffrn_radiation_wavelength 0.71069
_diffrn_reflns_av_R_equivalents 0.0869
_diffrn_reflns_av_sigmaI/netI 0.1256
_diffrn_reflns_limit_h_max 12
_diffrn_reflns_limit_h_min -12
_diffrn_reflns_limit_k_max 21
_diffrn_reflns_limit_k_min -32
_diffrn_reflns_limit_l_max 32
_diffrn_reflns_limit_l_min -31
_diffrn_reflns_number 38450
_diffrn_reflns_theta_full 25.00
_diffrn_reflns_theta_max 25.10
_diffrn_reflns_theta_min 1.49
_diffrn_standards_decay_% 0
_diffrn_standards_interval_count 0
_diffrn_standards_interval_time 0
_diffrn_standards_number 0
_exptl_absorpt_coefficient_mu 1.313
_exptl_absorpt_correction_T_max 0.710
_exptl_absorpt_correction_T_min 0.663
_exptl_absorpt_correction_type multi-scan
_exptl_absorpt_process_details 'SADABS (Sheldrick, 1996)'
_exptl_crystal_colour yellow
_exptl_crystal_density_diffrn 1.352
_exptl_crystal_density_method 'not measured'
_exptl_crystal_description block
_exptl_crystal_F_000 3228
_exptl_crystal_size_max 0.32
_exptl_crystal_size_mid 0.28
_exptl_crystal_size_min 0.26
_platon_squeeze_details ' ?'
_refine_diff_density_max 0.636
_refine_diff_density_min -0.379
_refine_diff_density_rms 0.067
_refine_ls_extinction_method none
_refine_ls_goodness_of_fit_ref 0.777
_refine_ls_hydrogen_treatment constr
_refine_ls_matrix_type full
_refine_ls_number_parameters 478
_refine_ls_number_reflns 13550
_refine_ls_number_restraints 0
_refine_ls_restrained_S_all 0.777
_refine_ls_R_factor_all 0.0739
_refine_ls_R_factor_gt 0.0394
_refine_ls_shift/su_max 0.001
_refine_ls_shift/su_mean 0.000
_refine_ls_structure_factor_coef Fsqd
_refine_ls_weighting_details 'calc w=1/[\s^2^(Fo^2^)+(0.0243P)^2^+0.0000P] where P=(Fo^2^+2Fc^2^)/3'
_refine_ls_weighting_scheme calc
_refine_ls_wR_factor_gt 0.0719
_refine_ls_wR_factor_ref 0.0763
_reflns_number_gt 7624
_reflns_number_total 13550
_reflns_threshold_expression >2sigma(I)
_cod_data_source_file c2cc34196d.txt
_cod_data_source_block IFMC-15
_cod_depositor_comments
;
The following automatic conversions were performed:

'_symmetry_cell_setting' value 'monoclinic ' changed to 'monoclinic'
according to the built-in table from CIF Core dictionary named
'cif_core.dic' version 2.4.1 from
2010-06-29.

'_refine_ls_hydrogen_treatment' value 'CONSTR' changed
to 'constr' according to the built-in table from CIF Core dictionary
named 'cif_core.dic' version 2.4.1 from 2010-06-29.

Automatic conversion script
Id: cif_fix_values 1715 2011-07-08 13:25:40Z adriana 
;
_cod_original_cell_volume 7650.4(12)
_cod_original_sg_symbol_Hall -P_2yn
_cod_database_code 7108410

loop_
_symmetry_equiv_pos_as_xyz
'x, y, z'
'-x+1/2, y+1/2, -z+1/2'
'-x, -y, -z'
'x-1/2, -y-1/2, z-1/2'

loop_
_atom_site_label
_atom_site_type_symbol
_atom_site_fract_x
_atom_site_fract_y
_atom_site_fract_z
_atom_site_U_iso_or_equiv
_atom_site_adp_type
_atom_site_occupancy
_atom_site_symmetry_multiplicity
_atom_site_calc_flag
_atom_site_refinement_flags
Zn1 Zn -0.18179(4) 0.301946(14) 0.197137(13) 0.02202(10) Uani 1 1 d .
Zn2 Zn -0.04741(4) 0.321771(15) 0.099070(14) 0.02543(11) Uani 1 1 d .
Zn3 Zn 0.10928(4) 0.308340(14) 0.203769(13) 0.02230(10) Uani 1 1 d .
Zn4 Zn -0.04005(4) 0.406296(14) 0.181665(14) 0.02499(11) Uani 1 1 d .
C5 C 0.6891(3) 0.28261(13) 0.10011(13) 0.0265(9) Uani 1 1 d .
C1 C 0.2061(3) 0.28806(13) 0.09723(14) 0.0318(9) Uani 1 1 d .
O13 O -0.7646(2) 0.35939(8) 0.22494(8) 0.0326(6) Uani 1 1 d .
C20 C -0.7740(3) 0.40497(13) 0.22244(12) 0.0278(9) Uani 1 1 d .
C21 C -0.0804(4) 0.29645(15) 0.29076(14) 0.0429(11) Uani 1 1 d .
O15 O 0.6875(2) 0.28140(9) 0.14640(8) 0.0355(6) Uani 1 1 d .
O12 O -0.1886(2) 0.43338(8) 0.21292(9) 0.0383(7) Uani 1 1 d .
O3 O -0.0345(3) 0.44238(10) 0.11918(10) 0.0562(9) Uani 1 1 d .
O6 O 0.1200(3) 0.23978(9) 0.22227(11) 0.0575(8) Uani 1 1 d .
O1 O -0.04118(19) 0.33756(7) 0.16762(7) 0.0193(5) Uani 1 1 d .
O9 O -0.1775(3) 0.28086(11) 0.26509(9) 0.0550(8) Uani 1 1 d .
O4 O 0.1008(2) 0.28889(9) 0.07214(8) 0.0370(7) Uani 1 1 d .
O16 O 0.7885(2) 0.29117(9) 0.07619(8) 0.0348(6) Uani 1 1 d .
O14 O -0.8769(2) 0.42914(8) 0.21444(9) 0.0394(7) Uani 1 1 d .
C19 C -0.5321(3) 0.40941(12) 0.22364(12) 0.0291(9) Uani 1 1 d .
H19 H -0.5324 0.3762 0.2163 0.035 Uiso 1 1 calc R
C18 C -0.6495(3) 0.43296(12) 0.22998(13) 0.0284(9) Uani 1 1 d .
O10 O 0.0100(3) 0.32020(11) 0.27492(8) 0.0567(8) Uani 1 1 d .
O11 O -0.2993(2) 0.36291(9) 0.21121(10) 0.0503(8) Uani 1 1 d .
C4 C 0.5638(3) 0.27432(13) 0.07290(11) 0.0263(9) Uani 1 1 d .
C3 C 0.4477(3) 0.28130(13) 0.09591(12) 0.0311(9) Uani 1 1 d .
H3 H 0.4505 0.2891 0.1292 0.037 Uiso 1 1 calc R
O5 O 0.2202(2) 0.29736(11) 0.14171(9) 0.0525(8) Uani 1 1 d .
O7 O -0.0719(3) 0.23152(9) 0.18167(11) 0.0620(9) Uani 1 1 d .
C16 C -0.5307(3) 0.50814(12) 0.24682(14) 0.0352(10) Uani 1 1 d .
C7 C 0.4371(3) 0.25537(14) -0.00258(12) 0.0357(10) Uani 1 1 d .
C6 C 0.5578(3) 0.26155(13) 0.02346(12) 0.0365(10) Uani 1 1 d .
H6 H 0.6346 0.2570 0.0073 0.044 Uiso 1 1 calc R
C14 C -0.4153(3) 0.43382(12) 0.22792(12) 0.0262(9) Uani 1 1 d .
C27 C 0.0235(4) 0.29921(18) 0.37546(14) 0.0702(16) Uani 1 1 d .
H27 H 0.0891 0.3186 0.3634 0.084 Uiso 1 1 calc R
C8 C 0.3232(3) 0.26447(14) 0.02192(12) 0.0386(10) Uani 1 1 d .
H8 H 0.2429 0.2620 0.0049 0.046 Uiso 1 1 calc R
C15 C -0.4160(3) 0.48369(12) 0.23930(13) 0.0383(10) Uani 1 1 d .
H15 H -0.3377 0.5007 0.2419 0.046 Uiso 1 1 calc R
C2 C 0.3285(3) 0.27708(13) 0.07103(12) 0.0308(9) Uani 1 1 d .
C28 C 0.0225(5) 0.21473(14) 0.20516(16) 0.0473(12) Uani 1 1 d .
C13 C -0.2909(3) 0.40782(14) 0.21639(12) 0.0298(9) Uani 1 1 d .
O2 O -0.0478(3) 0.38373(10) 0.06162(9) 0.0565(9) Uani 1 1 d .
C32 C 0.0303(4) 0.06105(13) 0.24160(16) 0.0453(11) Uani 1 1 d .
C26 C 0.0264(4) 0.28639(18) 0.42525(14) 0.0650(15) Uani 1 1 d .
H26 H 0.0950 0.2972 0.4459 0.078 Uiso 1 1 calc R
C25 C -0.0689(4) 0.25840(16) 0.44418(13) 0.0453(11) Uani 1 1 d .
C17 C -0.6469(3) 0.48262(13) 0.24130(13) 0.0363(10) Uani 1 1 d .
H17 H -0.7249 0.4990 0.2452 0.044 Uiso 1 1 calc R
C29 C 0.0268(4) 0.16106(13) 0.21784(16) 0.0454(11) Uani 1 1 d .
C24 C -0.1653(4) 0.24208(18) 0.41232(14) 0.0720(17) Uani 1 1 d .
H24 H -0.2302 0.2222 0.4241 0.086 Uiso 1 1 calc R
C33 C 0.1292(4) 0.09166(14) 0.25697(18) 0.0716(16) Uani 1 1 d .
H33 H 0.2004 0.0789 0.2750 0.086 Uiso 1 1 calc R
C22 C -0.0761(4) 0.28315(16) 0.34483(13) 0.0490(12) Uani 1 1 d .
C34 C 0.1260(4) 0.14097(14) 0.24632(18) 0.0710(16) Uani 1 1 d .
H34 H 0.1929 0.1610 0.2588 0.085 Uiso 1 1 calc R
C10 C -0.0172(4) 0.46487(16) 0.03584(16) 0.0514(12) Uani 1 1 d .
C11 C -0.0166(5) 0.45195(17) -0.01231(16) 0.0802(17) Uani 1 1 d .
H11 H -0.0276 0.4193 -0.0211 0.096 Uiso 1 1 calc R
C30 C -0.0707(4) 0.13118(15) 0.20156(18) 0.0700(15) Uani 1 1 d .
H30 H -0.1394 0.1439 0.1821 0.084 Uiso 1 1 calc R
C31 C -0.0697(4) 0.08171(14) 0.21354(18) 0.0691(16) Uani 1 1 d .
H31 H -0.1387 0.0621 0.2022 0.083 Uiso 1 1 calc R
C23 C -0.1701(4) 0.25393(18) 0.36336(14) 0.0686(16) Uani 1 1 d .
H23 H -0.2375 0.2421 0.3427 0.082 Uiso 1 1 calc R
C12 C -0.0001(5) 0.48639(17) -0.04823(16) 0.0861(19) Uani 1 1 d .
H12 H -0.0004 0.4769 -0.0810 0.103 Uiso 1 1 calc R
C9 C -0.0340(4) 0.42745(17) 0.07529(17) 0.0507(12) Uani 1 1 d .

loop_
_atom_site_aniso_label
_atom_site_aniso_U_11
_atom_site_aniso_U_22
_atom_site_aniso_U_33
_atom_site_aniso_U_23
_atom_site_aniso_U_13
_atom_site_aniso_U_12
Zn1 0.0202(2) 0.0257(2) 0.0200(2) 0.00460(19) -0.00042(17) -0.00330(19)
Zn2 0.0212(2) 0.0329(3) 0.0223(2) 0.0032(2) 0.00251(17) -0.00160(19)
Zn3 0.0202(2) 0.0191(2) 0.0273(2) 0.0053(2) -0.00134(17) -0.00154(18)
Zn4 0.0214(2) 0.0212(2) 0.0325(2) 0.0042(2) 0.00291(18) -0.00050(19)
C5 0.016(2) 0.036(2) 0.028(2) -0.0046(19) 0.0008(17) 0.0004(17)
C1 0.018(2) 0.043(3) 0.034(2) -0.001(2) 0.0074(18) -0.0013(18)
O13 0.0233(15) 0.0256(15) 0.0486(16) -0.0063(13) -0.0039(12) -0.0071(12)
C20 0.025(2) 0.023(2) 0.036(2) -0.0055(19) 0.0048(17) 0.0019(18)
C21 0.044(3) 0.057(3) 0.029(2) 0.007(2) 0.005(2) -0.002(2)
O15 0.0297(16) 0.0543(18) 0.0222(14) -0.0057(13) -0.0020(11) -0.0113(13)
O12 0.0159(15) 0.0306(15) 0.0693(19) -0.0096(14) 0.0121(13) -0.0019(12)
O3 0.094(3) 0.0400(19) 0.0350(17) 0.0198(15) 0.0109(16) -0.0053(16)
O6 0.046(2) 0.0306(17) 0.095(2) 0.0207(16) -0.0036(17) 0.0013(14)
O1 0.0192(13) 0.0197(13) 0.0192(12) 0.0016(10) 0.0016(10) -0.0009(10)
O9 0.049(2) 0.086(2) 0.0297(16) 0.0227(16) -0.0022(14) -0.0079(17)
O4 0.0170(15) 0.0624(19) 0.0314(15) -0.0082(13) -0.0011(12) 0.0028(13)
O16 0.0208(15) 0.0576(18) 0.0257(14) -0.0026(13) 0.0001(11) -0.0050(13)
O14 0.0217(16) 0.0320(15) 0.0640(18) -0.0059(14) -0.0021(13) -0.0033(12)
C19 0.023(2) 0.0148(19) 0.050(2) -0.0069(18) 0.0046(17) -0.0006(17)
C18 0.013(2) 0.017(2) 0.054(3) -0.0030(19) 0.0024(17) -0.0025(16)
O10 0.070(2) 0.080(2) 0.0213(15) 0.0077(15) 0.0097(14) -0.0243(18)
O11 0.0325(17) 0.0207(16) 0.099(2) -0.0168(16) 0.0161(15) 0.0050(13)
C4 0.015(2) 0.046(2) 0.0176(19) -0.0027(18) -0.0026(15) 0.0034(17)
C3 0.024(2) 0.050(3) 0.0186(19) -0.0047(19) -0.0023(16) 0.0021(19)
O5 0.0269(16) 0.100(3) 0.0311(16) -0.0181(17) 0.0077(12) 0.0061(15)
O7 0.072(2) 0.0255(17) 0.086(2) 0.0119(16) -0.0213(18) 0.0097(16)
C16 0.017(2) 0.015(2) 0.073(3) -0.011(2) 0.0041(19) 0.0020(16)
C7 0.022(2) 0.065(3) 0.020(2) -0.012(2) -0.0001(17) 0.0074(19)
C6 0.017(2) 0.064(3) 0.028(2) -0.010(2) 0.0025(17) 0.0006(19)
C14 0.012(2) 0.022(2) 0.045(2) -0.0068(18) 0.0059(16) 0.0005(16)
C27 0.052(3) 0.127(5) 0.031(3) 0.024(3) -0.002(2) -0.033(3)
C8 0.018(2) 0.070(3) 0.028(2) -0.010(2) -0.0007(17) 0.002(2)
C15 0.016(2) 0.023(2) 0.076(3) -0.013(2) 0.0103(19) -0.0037(17)
C2 0.018(2) 0.050(3) 0.024(2) -0.0067(19) 0.0005(16) 0.0024(18)
C28 0.048(3) 0.020(2) 0.073(3) 0.007(2) -0.005(2) 0.005(2)
C13 0.020(2) 0.030(2) 0.039(2) -0.007(2) 0.0005(17) 0.0073(18)
O2 0.092(3) 0.0360(18) 0.0412(18) 0.0212(15) 0.0020(16) -0.0083(17)
C32 0.022(2) 0.021(2) 0.092(3) 0.019(2) -0.002(2) 0.0014(18)
C26 0.042(3) 0.127(5) 0.025(2) 0.020(3) -0.005(2) -0.026(3)
C25 0.025(3) 0.085(3) 0.026(2) 0.012(2) -0.0010(19) 0.001(2)
C17 0.020(2) 0.031(2) 0.058(3) -0.013(2) 0.0063(19) 0.0006(18)
C29 0.035(3) 0.024(2) 0.077(3) 0.011(2) -0.004(2) 0.001(2)
C24 0.042(3) 0.139(5) 0.035(3) 0.042(3) -0.002(2) -0.041(3)
C33 0.033(3) 0.031(3) 0.147(5) 0.038(3) -0.031(3) -0.004(2)
C22 0.044(3) 0.082(3) 0.020(2) 0.027(2) -0.002(2) -0.001(2)
C34 0.044(3) 0.026(3) 0.141(5) 0.023(3) -0.014(3) -0.011(2)
C10 0.063(3) 0.047(3) 0.045(3) 0.022(2) 0.008(2) -0.001(2)
C11 0.158(6) 0.044(3) 0.040(3) 0.014(3) 0.019(3) -0.014(3)
C30 0.050(3) 0.031(3) 0.125(4) 0.022(3) -0.037(3) 0.003(2)
C31 0.044(3) 0.022(3) 0.137(5) 0.013(3) -0.032(3) -0.005(2)
C23 0.049(3) 0.129(5) 0.027(2) 0.027(3) -0.009(2) -0.028(3)
C12 0.180(6) 0.045(3) 0.034(3) 0.020(3) 0.007(3) -0.005(3)
C9 0.057(3) 0.049(3) 0.047(3) 0.025(3) 0.010(2) -0.002(2)

loop_
_atom_type_symbol
_atom_type_description
_atom_type_scat_dispersion_real
_atom_type_scat_dispersion_imag
_atom_type_scat_source
C C 0.0033 0.0016 'International Tables Vol C Tables 4.2.6.8 and 6.1.1.4'
H H 0.0000 0.0000 'International Tables Vol C Tables 4.2.6.8 and 6.1.1.4'
O O 0.0106 0.0060 'International Tables Vol C Tables 4.2.6.8 and 6.1.1.4'
Zn Zn 0.2839 1.4301 'International Tables Vol C Tables 4.2.6.8 and 6.1.1.4'
N N 0.0061 0.0033 'International Tables Vol C Tables 4.2.6.8 and 6.1.1.4'

loop_
_geom_angle_atom_site_label_1
_geom_angle_atom_site_label_2
_geom_angle_atom_site_label_3
_geom_angle
_geom_angle_site_symmetry_1
_geom_angle_site_symmetry_3
O9 Zn1 O1 124.08(10) . .
O9 Zn1 O15 124.79(11) . 1_455
O1 Zn1 O15 110.40(9) . 1_455
O9 Zn1 O11 92.74(11) . .
O1 Zn1 O11 97.10(9) . .
O15 Zn1 O11 88.61(10) 1_455 .
O9 Zn1 O7 86.40(11) . .
O1 Zn1 O7 87.77(10) . .
O15 Zn1 O7 87.52(10) 1_455 .
O11 Zn1 O7 174.60(10) . .
O9 Zn1 Zn3 89.09(8) . .
O1 Zn1 Zn3 40.21(6) . .
O15 Zn1 Zn3 135.00(7) 1_455 .
O11 Zn1 Zn3 121.58(7) . .
O7 Zn1 Zn3 63.75(7) . .
O9 Zn1 Zn2 151.79(8) . .
O1 Zn1 Zn2 35.91(6) . .
O15 Zn1 Zn2 76.28(7) 1_455 .
O11 Zn1 Zn2 107.53(8) . .
O7 Zn1 Zn2 75.16(8) . .
Zn3 Zn1 Zn2 63.742(13) . .
O1 Zn2 O4 118.88(9) . .
O1 Zn2 O16 113.20(9) . 1_455
O4 Zn2 O16 111.20(10) . 1_455
O1 Zn2 O2 108.01(10) . .
O4 Zn2 O2 100.57(11) . .
O16 Zn2 O2 102.81(11) 1_455 .
O1 Zn2 Zn1 36.65(6) . .
O4 Zn2 Zn1 129.22(7) . .
O16 Zn2 Zn1 77.71(7) 1_455 .
O2 Zn2 Zn1 126.99(9) . .
O6 Zn3 O1 123.79(10) . .
O6 Zn3 O13 125.37(11) . 1_655
O1 Zn3 O13 110.46(9) . 1_655
O6 Zn3 O5 92.56(12) . .
O1 Zn3 O5 95.72(9) . .
O13 Zn3 O5 87.80(10) 1_655 .
O6 Zn3 O10 86.45(12) . .
O1 Zn3 O10 89.65(9) . .
O13 Zn3 O10 88.03(10) 1_655 .
O5 Zn3 O10 174.09(10) . .
O6 Zn3 Zn1 90.18(8) . .
O1 Zn3 Zn1 39.88(6) . .
O13 Zn3 Zn1 134.41(7) 1_655 .
O5 Zn3 Zn1 121.47(7) . .
O10 Zn3 Zn1 64.39(7) . .
O6 Zn3 Zn4 153.67(9) . .
O1 Zn3 Zn4 35.73(6) . .
O13 Zn3 Zn4 76.12(7) 1_655 .
O5 Zn3 Zn4 104.31(8) . .
O10 Zn3 Zn4 78.71(7) . .
Zn1 Zn3 Zn4 63.831(13) . .
O1 Zn4 O12 117.79(9) . .
O1 Zn4 O14 113.52(9) . 1_655
O12 Zn4 O14 110.72(10) . 1_655
O1 Zn4 O3 108.56(10) . .
O12 Zn4 O3 104.22(11) . .
O14 Zn4 O3 99.99(11) 1_655 .
O1 Zn4 Zn3 36.71(6) . .
O12 Zn4 Zn3 129.34(7) . .
O14 Zn4 Zn3 77.55(7) 1_655 .
O3 Zn4 Zn3 124.04(9) . .
O16 C5 O15 124.9(3) . .
O16 C5 C4 118.7(3) . .
O15 C5 C4 116.4(3) . .
O5 C1 O4 126.0(3) . .
O5 C1 C2 116.3(3) . .
O4 C1 C2 117.7(3) . .
C20 O13 Zn3 129.9(2) . 1_455
O13 C20 O14 126.5(3) . .
O13 C20 C18 116.0(3) . .
O14 C20 C18 117.5(3) . .
O10 C21 O9 125.0(4) . .
O10 C21 C22 118.7(4) . .
O9 C21 C22 116.2(4) . .
C5 O15 Zn1 130.9(2) . 1_655
C13 O12 Zn4 119.8(2) . .
C9 O3 Zn4 131.1(3) . .
C28 O6 Zn3 112.8(2) . .
Zn2 O1 Zn4 114.53(10) . .
Zn2 O1 Zn1 107.44(9) . .
Zn4 O1 Zn1 113.86(10) . .
Zn2 O1 Zn3 112.68(10) . .
Zn4 O1 Zn3 107.57(9) . .
Zn1 O1 Zn3 99.91(9) . .
C21 O9 Zn1 114.1(3) . .
C1 O4 Zn2 118.4(2) . .
C5 O16 Zn2 128.5(2) . 1_655
C20 O14 Zn4 127.2(2) . 1_455
C14 C19 C18 121.8(3) . .
C14 C19 H19 119.1 . .
C18 C19 H19 119.1 . .
C19 C18 C17 118.3(3) . .
C19 C18 C20 119.3(3) . .
C17 C18 C20 122.4(3) . .
C21 O10 Zn3 127.4(3) . .
C13 O11 Zn1 140.2(2) . .
C3 C4 C6 118.3(3) . .
C3 C4 C5 120.2(3) . .
C6 C4 C5 121.5(3) . .
C2 C3 C4 122.1(3) . .
C2 C3 H3 119.0 . .
C4 C3 H3 119.0 . .
C1 O5 Zn3 140.5(2) . .
C28 O7 Zn1 127.3(3) . .
C15 C16 C17 118.6(3) . .
C15 C16 C32 120.8(3) . 2_455
C17 C16 C32 120.5(3) . 2_455
C8 C7 C6 118.4(3) . .
C8 C7 C25 120.8(3) . 4_665
C6 C7 C25 120.8(3) . 4_665
C4 C6 C7 120.9(3) . .
C4 C6 H6 119.5 . .
C7 C6 H6 119.5 . .
C19 C14 C15 118.6(3) . .
C19 C14 C13 120.0(3) . .
C15 C14 C13 121.3(3) . .
C22 C27 C26 119.5(4) . .
C22 C27 H27 120.2 . .
C26 C27 H27 120.2 . .
C2 C8 C7 120.9(3) . .
C2 C8 H8 119.6 . .
C7 C8 H8 119.6 . .
C16 C15 C14 121.3(3) . .
C16 C15 H15 119.3 . .
C14 C15 H15 119.3 . .
C3 C2 C8 119.4(3) . .
C3 C2 C1 119.6(3) . .
C8 C2 C1 121.0(3) . .
O7 C28 O6 125.1(4) . .
O7 C28 C29 119.8(4) . .
O6 C28 C29 115.0(4) . .
O11 C13 O12 126.1(3) . .
O11 C13 C14 115.8(3) . .
O12 C13 C14 118.0(3) . .
C9 O2 Zn2 131.6(3) . .
C33 C32 C31 116.4(3) . .
C33 C32 C16 122.6(3) . 2_445
C31 C32 C16 121.0(3) . 2_445
C25 C26 C27 121.7(4) . .
C25 C26 H26 119.2 . .
C27 C26 H26 119.2 . .
C24 C25 C26 117.2(3) . .
C24 C25 C7 122.0(4) . 4_566
C26 C25 C7 120.7(3) . 4_566
C16 C17 C18 121.5(3) . .
C16 C17 H17 119.3 . .
C18 C17 H17 119.3 . .
C30 C29 C34 117.7(4) . .
C30 C29 C28 120.0(4) . .
C34 C29 C28 122.2(4) . .
C25 C24 C23 122.2(4) . .
C25 C24 H24 118.9 . .
C23 C24 H24 118.9 . .
C32 C33 C34 121.6(4) . .
C32 C33 H33 119.2 . .
C34 C33 H33 119.2 . .
C27 C22 C23 119.0(4) . .
C27 C22 C21 120.2(4) . .
C23 C22 C21 120.7(4) . .
C29 C34 C33 121.4(4) . .
C29 C34 H34 119.3 . .
C33 C34 H34 119.3 . .
C11 C10 C12 118.6(4) . 3_565
C11 C10 C9 121.4(4) . .
C12 C10 C9 120.0(4) 3_565 .
C10 C11 C12 121.1(4) . .
C10 C11 H11 119.5 . .
C12 C11 H11 119.5 . .
C29 C30 C31 120.9(4) . .
C29 C30 H30 119.5 . .
C31 C30 H30 119.5 . .
C32 C31 C30 121.9(4) . .
C32 C31 H31 119.1 . .
C30 C31 H31 119.1 . .
C22 C23 C24 120.3(4) . .
C22 C23 H23 119.9 . .
C24 C23 H23 119.9 . .
C11 C12 C10 120.3(4) . 3_565
C11 C12 H12 119.8 . .
C10 C12 H12 119.8 3_565 .
O2 C9 O3 125.5(4) . .
O2 C9 C10 116.8(4) . .
O3 C9 C10 117.6(4) . .

loop_
_geom_bond_atom_site_label_1
_geom_bond_atom_site_label_2
_geom_bond_distance
_geom_bond_site_symmetry_2
Zn1 O9 1.938(2) .
Zn1 O1 1.949(2) .
Zn1 O15 1.962(2) 1_455
Zn1 O11 2.105(2) .
Zn1 O7 2.282(3) .
Zn1 Zn3 2.9948(6) .
Zn1 Zn2 3.1151(5) .
Zn2 O1 1.9150(19) .
Zn2 O4 1.944(2) .
Zn2 O16 1.958(2) 1_455
Zn2 O2 1.977(3) .
Zn3 O6 1.943(2) .
Zn3 O1 1.963(2) .
Zn3 O13 1.972(2) 1_655
Zn3 O5 2.107(2) .
Zn3 O10 2.258(2) .
Zn3 Zn4 3.1308(6) .
Zn4 O1 1.918(2) .
Zn4 O12 1.932(2) .
Zn4 O14 1.963(2) 1_655
Zn4 O3 1.971(3) .
C5 O16 1.260(4) .
C5 O15 1.263(4) .
C5 C4 1.473(4) .
C1 O5 1.240(4) .
C1 O4 1.252(4) .
C1 C2 1.508(4) .
O13 C20 1.251(4) .
O13 Zn3 1.972(2) 1_455
C20 O14 1.257(4) .
C20 C18 1.497(4) .
C21 O10 1.230(4) .
C21 O9 1.265(4) .
C21 C22 1.516(5) .
O15 Zn1 1.962(2) 1_655
O12 C13 1.271(4) .
O3 C9 1.264(5) .
O6 C28 1.282(4) .
O16 Zn2 1.958(2) 1_655
O14 Zn4 1.963(2) 1_455
C19 C14 1.374(4) .
C19 C18 1.386(4) .
C19 H19 0.9300 .
C18 C17 1.392(4) .
O11 C13 1.238(4) .
C4 C3 1.389(4) .
C4 C6 1.390(4) .
C3 C2 1.376(4) .
C3 H3 0.9300 .
O7 C28 1.225(4) .
C16 C15 1.379(4) .
C16 C17 1.386(4) .
C16 C32 1.481(4) 2_455
C7 C8 1.398(4) .
C7 C6 1.409(4) .
C7 C25 1.497(4) 4_665
C6 H6 0.9300 .
C14 C15 1.398(4) .
C14 C13 1.509(4) .
C27 C22 1.362(5) .
C27 C26 1.400(5) .
C27 H27 0.9300 .
C8 C2 1.380(4) .
C8 H8 0.9300 .
C15 H15 0.9300 .
C28 C29 1.507(5) .
O2 C9 1.258(5) .
C32 C33 1.367(5) .
C32 C31 1.372(5) .
C32 C16 1.481(4) 2_445
C26 C25 1.364(5) .
C26 H26 0.9300 .
C25 C24 1.361(5) .
C25 C7 1.497(4) 4_566
C17 H17 0.9300 .
C29 C30 1.351(5) .
C29 C34 1.367(5) .
C24 C23 1.371(5) .
C24 H24 0.9300 .
C33 C34 1.379(5) .
C33 H33 0.9300 .
C22 C23 1.369(5) .
C34 H34 0.9300 .
C10 C11 1.359(5) .
C10 C12 1.384(5) 3_565
C10 C9 1.500(5) .
C11 C12 1.375(5) .
C11 H11 0.9300 .
C30 C31 1.391(5) .
C30 H30 0.9300 .
C31 H31 0.9300 .
C23 H23 0.9300 .
C12 C10 1.384(5) 3_565
C12 H12 0.9300 .

loop_
_geom_torsion_atom_site_label_1
_geom_torsion_atom_site_label_2
_geom_torsion_atom_site_label_3
_geom_torsion_atom_site_label_4
_geom_torsion
_geom_torsion_site_symmetry_1
_geom_torsion_site_symmetry_4
O9 Zn1 Zn2 O1 -56.4(2) . .
O15 Zn1 Zn2 O1 161.64(12) 1_455 .
O11 Zn1 Zn2 O1 77.58(12) . .
O7 Zn1 Zn2 O1 -107.29(12) . .
Zn3 Zn1 Zn2 O1 -39.59(10) . .
O9 Zn1 Zn2 O4 30.6(2) . .
O1 Zn1 Zn2 O4 86.99(13) . .
O15 Zn1 Zn2 O4 -111.37(12) 1_455 .
O11 Zn1 Zn2 O4 164.57(12) . .
O7 Zn1 Zn2 O4 -20.30(12) . .
Zn3 Zn1 Zn2 O4 47.40(9) . .
O9 Zn1 Zn2 O16 138.0(2) . 1_455
O1 Zn1 Zn2 O16 -165.55(12) . 1_455
O15 Zn1 Zn2 O16 -3.91(10) 1_455 1_455
O11 Zn1 Zn2 O16 -87.97(10) . 1_455
O7 Zn1 Zn2 O16 87.16(10) . 1_455
Zn3 Zn1 Zn2 O16 154.86(7) . 1_455
O9 Zn1 Zn2 O2 -125.1(2) . .
O1 Zn1 Zn2 O2 -68.66(15) . .
O15 Zn1 Zn2 O2 92.98(13) 1_455 .
O11 Zn1 Zn2 O2 8.92(13) . .
O7 Zn1 Zn2 O2 -175.95(13) . .
Zn3 Zn1 Zn2 O2 -108.25(11) . .
O9 Zn1 Zn3 O6 57.77(13) . .
O1 Zn1 Zn3 O6 -149.73(13) . .
O15 Zn1 Zn3 O6 -84.52(14) 1_455 .
O11 Zn1 Zn3 O6 150.42(13) . .
O7 Zn1 Zn3 O6 -28.67(12) . .
Zn2 Zn1 Zn3 O6 -114.36(9) . .
O9 Zn1 Zn3 O1 -152.50(13) . .
O15 Zn1 Zn3 O1 65.21(14) 1_455 .
O11 Zn1 Zn3 O1 -59.85(13) . .
O7 Zn1 Zn3 O1 121.06(12) . .
Zn2 Zn1 Zn3 O1 35.37(9) . .
O9 Zn1 Zn3 O13 -86.67(13) . 1_655
O1 Zn1 Zn3 O13 65.83(13) . 1_655
O15 Zn1 Zn3 O13 131.04(14) 1_455 1_655
O11 Zn1 Zn3 O13 5.98(13) . 1_655
O7 Zn1 Zn3 O13 -173.11(13) . 1_655
Zn2 Zn1 Zn3 O13 101.20(10) . 1_655
O9 Zn1 Zn3 O5 150.88(13) . .
O1 Zn1 Zn3 O5 -56.62(13) . .
O15 Zn1 Zn3 O5 8.59(14) 1_455 .
O11 Zn1 Zn3 O5 -116.47(13) . .
O7 Zn1 Zn3 O5 64.44(12) . .
Zn2 Zn1 Zn3 O5 -21.24(9) . .
O9 Zn1 Zn3 O10 -28.20(12) . .
O1 Zn1 Zn3 O10 124.29(12) . .
O15 Zn1 Zn3 O10 -170.50(13) 1_455 .
O11 Zn1 Zn3 O10 64.45(12) . .
O7 Zn1 Zn3 O10 -114.64(12) . .
Zn2 Zn1 Zn3 O10 159.67(8) . .
O9 Zn1 Zn3 Zn4 -117.85(9) . .
O1 Zn1 Zn3 Zn4 34.65(9) . .
O15 Zn1 Zn3 Zn4 99.86(10) 1_455 .
O11 Zn1 Zn3 Zn4 -25.19(9) . .
O7 Zn1 Zn3 Zn4 155.72(8) . .
Zn2 Zn1 Zn3 Zn4 70.027(13) . .
O6 Zn3 Zn4 O1 -48.6(2) . .
O13 Zn3 Zn4 O1 163.76(12) 1_655 .
O5 Zn3 Zn4 O1 79.72(12) . .
O10 Zn3 Zn4 O1 -105.48(12) . .
Zn1 Zn3 Zn4 O1 -38.63(10) . .
O6 Zn3 Zn4 O12 36.2(2) . .
O1 Zn3 Zn4 O12 84.80(13) . .
O13 Zn3 Zn4 O12 -111.44(12) 1_655 .
O5 Zn3 Zn4 O12 164.52(12) . .
O10 Zn3 Zn4 O12 -20.68(12) . .
Zn1 Zn3 Zn4 O12 46.17(9) . .
O6 Zn3 Zn4 O14 143.0(2) . 1_655
O1 Zn3 Zn4 O14 -168.48(12) . 1_655
O13 Zn3 Zn4 O14 -4.72(10) 1_655 1_655
O5 Zn3 Zn4 O14 -88.76(10) . 1_655
O10 Zn3 Zn4 O14 86.03(10) . 1_655
Zn1 Zn3 Zn4 O14 152.89(8) . 1_655
O6 Zn3 Zn4 O3 -123.3(2) . .
O1 Zn3 Zn4 O3 -74.74(14) . .
O13 Zn3 Zn4 O3 89.02(12) 1_655 .
O5 Zn3 Zn4 O3 4.99(13) . .
O10 Zn3 Zn4 O3 179.78(13) . .
Zn1 Zn3 Zn4 O3 -113.37(10) . .
Zn3 O13 C20 O14 15.2(6) 1_455 .
Zn3 O13 C20 C18 -165.1(2) 1_455 .
O16 C5 O15 Zn1 11.7(6) . 1_655
C4 C5 O15 Zn1 -167.0(2) . 1_655
O1 Zn4 O12 C13 -11.1(3) . .
O14 Zn4 O12 C13 -144.1(2) 1_655 .
O3 Zn4 O12 C13 109.2(3) . .
Zn3 Zn4 O12 C13 -53.4(3) . .
O1 Zn4 O3 C9 1.3(4) . .
O12 Zn4 O3 C9 -125.0(4) . .
O14 Zn4 O3 C9 120.4(4) 1_655 .
Zn3 Zn4 O3 C9 38.8(4) . .
O1 Zn3 O6 C28 5.0(3) . .
O13 Zn3 O6 C28 177.2(3) 1_655 .
O5 Zn3 O6 C28 -93.7(3) . .
O10 Zn3 O6 C28 92.2(3) . .
Zn1 Zn3 O6 C28 27.8(3) . .
Zn4 Zn3 O6 C28 36.7(4) . .
O4 Zn2 O1 Zn4 114.53(12) . .
O16 Zn2 O1 Zn4 -112.16(12) 1_455 .
O2 Zn2 O1 Zn4 0.98(14) . .
Zn1 Zn2 O1 Zn4 -127.55(15) . .
O4 Zn2 O1 Zn1 -117.92(11) . .
O16 Zn2 O1 Zn1 15.38(13) 1_455 .
O2 Zn2 O1 Zn1 128.53(12) . .
O4 Zn2 O1 Zn3 -8.85(15) . .
O16 Zn2 O1 Zn3 124.46(11) 1_455 .
O2 Zn2 O1 Zn3 -122.40(12) . .
Zn1 Zn2 O1 Zn3 109.07(13) . .
O12 Zn4 O1 Zn2 114.46(12) . .
O14 Zn4 O1 Zn2 -113.81(12) 1_655 .
O3 Zn4 O1 Zn2 -3.57(15) . .
Zn3 Zn4 O1 Zn2 -126.08(15) . .
O12 Zn4 O1 Zn1 -9.74(14) . .
O14 Zn4 O1 Zn1 122.00(11) 1_655 .
O3 Zn4 O1 Zn1 -127.77(12) . .
Zn3 Zn4 O1 Zn1 109.72(13) . .
O12 Zn4 O1 Zn3 -119.46(11) . .
O14 Zn4 O1 Zn3 12.28(13) 1_655 .
O3 Zn4 O1 Zn3 122.51(11) . .
O9 Zn1 O1 Zn2 151.60(12) . .
O15 Zn1 O1 Zn2 -19.05(13) 1_455 .
O11 Zn1 O1 Zn2 -110.21(11) . .
O7 Zn1 O1 Zn2 67.46(11) . .
Zn3 Zn1 O1 Zn2 117.72(13) . .
O9 Zn1 O1 Zn4 -80.47(15) . .
O15 Zn1 O1 Zn4 108.88(11) 1_455 .
O11 Zn1 O1 Zn4 17.72(12) . .
O7 Zn1 O1 Zn4 -164.60(11) . .
Zn3 Zn1 O1 Zn4 -114.35(13) . .
Zn2 Zn1 O1 Zn4 127.93(15) . .
O9 Zn1 O1 Zn3 33.88(15) . .
O15 Zn1 O1 Zn3 -136.77(9) 1_455 .
O11 Zn1 O1 Zn3 132.07(10) . .
O7 Zn1 O1 Zn3 -50.25(10) . .
Zn2 Zn1 O1 Zn3 -117.72(13) . .
O6 Zn3 O1 Zn2 -76.42(15) . .
O13 Zn3 O1 Zn2 110.32(11) 1_655 .
O5 Zn3 O1 Zn2 20.54(12) . .
O10 Zn3 O1 Zn2 -161.91(11) . .
Zn1 Zn3 O1 Zn2 -113.75(13) . .
Zn4 Zn3 O1 Zn2 127.17(15) . .
O6 Zn3 O1 Zn4 156.42(12) . .
O13 Zn3 O1 Zn4 -16.84(12) 1_655 .
O5 Zn3 O1 Zn4 -106.63(11) . .
O10 Zn3 O1 Zn4 70.93(11) . .
Zn1 Zn3 O1 Zn4 119.08(13) . .
O6 Zn3 O1 Zn1 37.33(15) . .
O13 Zn3 O1 Zn1 -135.93(9) 1_655 .
O5 Zn3 O1 Zn1 134.29(10) . .
O10 Zn3 O1 Zn1 -48.16(10) . .
Zn4 Zn3 O1 Zn1 -119.08(13) . .
O10 C21 O9 Zn1 -4.7(6) . .
C22 C21 O9 Zn1 177.0(3) . .
O1 Zn1 O9 C21 6.8(3) . .
O15 Zn1 O9 C21 176.2(3) 1_455 .
O11 Zn1 O9 C21 -93.6(3) . .
O7 Zn1 O9 C21 91.7(3) . .
Zn3 Zn1 O9 C21 27.9(3) . .
Zn2 Zn1 O9 C21 43.0(4) . .
O5 C1 O4 Zn2 15.6(5) . .
C2 C1 O4 Zn2 -161.4(2) . .
O1 Zn2 O4 C1 -14.8(3) . .
O16 Zn2 O4 C1 -149.0(3) 1_455 .
O2 Zn2 O4 C1 102.7(3) . .
Zn1 Zn2 O4 C1 -57.7(3) . .
O15 C5 O16 Zn2 -18.2(5) . 1_655
C4 C5 O16 Zn2 160.4(2) . 1_655
O13 C20 O14 Zn4 -23.0(5) . 1_455
C18 C20 O14 Zn4 157.3(2) . 1_455
C14 C19 C18 C17 -0.4(5) . .
C14 C19 C18 C20 177.0(3) . .
O13 C20 C18 C19 20.2(5) . .
O14 C20 C18 C19 -160.0(3) . .
O13 C20 C18 C17 -162.4(3) . .
O14 C20 C18 C17 17.3(5) . .
O9 C21 O10 Zn3 -40.7(6) . .
C22 C21 O10 Zn3 137.7(3) . .
O6 Zn3 O10 C21 -48.2(4) . .
O1 Zn3 O10 C21 75.7(3) . .
O13 Zn3 O10 C21 -173.8(4) 1_655 .
O5 Zn3 O10 C21 -128.7(10) . .
Zn1 Zn3 O10 C21 43.7(3) . .
Zn4 Zn3 O10 C21 109.9(3) . .
O9 Zn1 O11 C13 103.7(4) . .
O1 Zn1 O11 C13 -21.2(4) . .
O15 Zn1 O11 C13 -131.5(4) 1_455 .
O7 Zn1 O11 C13 -175.6(10) . .
Zn3 Zn1 O11 C13 13.1(4) . .
Zn2 Zn1 O11 C13 -56.4(4) . .
O16 C5 C4 C3 -158.0(3) . .
O15 C5 C4 C3 20.7(5) . .
O16 C5 C4 C6 19.1(5) . .
O15 C5 C4 C6 -162.2(3) . .
C6 C4 C3 C2 -1.5(6) . .
C5 C4 C3 C2 175.7(3) . .
O4 C1 O5 Zn3 11.5(7) . .
C2 C1 O5 Zn3 -171.5(3) . .
O6 Zn3 O5 C1 92.1(4) . .
O1 Zn3 O5 C1 -32.2(4) . .
O13 Zn3 O5 C1 -142.5(4) 1_655 .
O10 Zn3 O5 C1 172.3(9) . .
Zn1 Zn3 O5 C1 0.4(5) . .
Zn4 Zn3 O5 C1 -67.5(4) . .
O9 Zn1 O7 C28 -45.9(4) . .
O1 Zn1 O7 C28 78.5(4) . .
O15 Zn1 O7 C28 -171.0(4) 1_455 .
O11 Zn1 O7 C28 -126.8(11) . .
Zn3 Zn1 O7 C28 44.9(4) . .
Zn2 Zn1 O7 C28 112.6(4) . .
C3 C4 C6 C7 -0.6(6) . .
C5 C4 C6 C7 -177.8(3) . .
C8 C7 C6 C4 2.8(6) . .
C25 C7 C6 C4 -180.0(4) 4_665 .
C18 C19 C14 C15 0.4(5) . .
C18 C19 C14 C13 -174.7(3) . .
C6 C7 C8 C2 -2.9(6) . .
C25 C7 C8 C2 179.9(4) 4_665 .
C17 C16 C15 C14 -2.1(6) . .
C32 C16 C15 C14 -179.4(4) 2_455 .
C19 C14 C15 C16 0.9(6) . .
C13 C14 C15 C16 175.9(3) . .
C4 C3 C2 C8 1.4(6) . .
C4 C3 C2 C1 -176.3(3) . .
C7 C8 C2 C3 0.8(6) . .
C7 C8 C2 C1 178.6(4) . .
O5 C1 C2 C3 -4.7(5) . .
O4 C1 C2 C3 172.6(3) . .
O5 C1 C2 C8 177.6(4) . .
O4 C1 C2 C8 -5.2(5) . .
Zn1 O7 C28 O6 -42.4(7) . .
Zn1 O7 C28 C29 134.8(3) . .
Zn3 O6 C28 O7 -3.5(6) . .
Zn3 O6 C28 C29 179.2(3) . .
Zn1 O11 C13 O12 1.6(7) . .
Zn1 O11 C13 C14 -178.4(3) . .
Zn4 O12 C13 O11 16.5(5) . .
Zn4 O12 C13 C14 -163.6(2) . .
C19 C14 C13 O11 -11.3(5) . .
C15 C14 C13 O11 173.7(3) . .
C19 C14 C13 O12 168.7(3) . .
C15 C14 C13 O12 -6.3(5) . .
O1 Zn2 O2 C9 6.8(4) . .
O4 Zn2 O2 C9 -118.4(4) . .
O16 Zn2 O2 C9 126.8(4) 1_455 .
Zn1 Zn2 O2 C9 42.6(4) . .
C22 C27 C26 C25 -0.5(8) . .
C27 C26 C25 C24 2.0(7) . .
C27 C26 C25 C7 179.2(4) . 4_566
C15 C16 C17 C18 2.1(6) . .
C32 C16 C17 C18 179.4(4) 2_455 .
C19 C18 C17 C16 -0.8(6) . .
C20 C18 C17 C16 -178.2(3) . .
O7 C28 C29 C30 2.8(7) . .
O6 C28 C29 C30 -179.7(4) . .
O7 C28 C29 C34 -176.2(5) . .
O6 C28 C29 C34 1.3(7) . .
C26 C25 C24 C23 -1.7(8) . .
C7 C25 C24 C23 -178.9(4) 4_566 .
C31 C32 C33 C34 2.4(7) . .
C16 C32 C33 C34 -179.1(4) 2_445 .
C26 C27 C22 C23 -1.3(7) . .
C26 C27 C22 C21 -179.7(4) . .
O10 C21 C22 C27 2.9(7) . .
O9 C21 C22 C27 -178.6(4) . .
O10 C21 C22 C23 -175.5(4) . .
O9 C21 C22 C23 3.0(6) . .
C30 C29 C34 C33 1.9(7) . .
C28 C29 C34 C33 -179.1(5) . .
C32 C33 C34 C29 -3.3(8) . .
C12 C10 C11 C12 -0.3(9) 3_565 .
C9 C10 C11 C12 -179.5(5) . .
C34 C29 C30 C31 0.1(8) . .
C28 C29 C30 C31 -178.9(4) . .
C33 C32 C31 C30 -0.3(7) . .
C16 C32 C31 C30 -178.9(4) 2_445 .
C29 C30 C31 C32 -0.9(8) . .
C27 C22 C23 C24 1.6(8) . .
C21 C22 C23 C24 180.0(4) . .
C25 C24 C23 C22 -0.1(8) . .
C10 C11 C12 C10 0.3(9) . 3_565
Zn2 O2 C9 O3 -10.9(7) . .
Zn2 O2 C9 C10 169.9(3) . .
Zn4 O3 C9 O2 6.2(7) . .
Zn4 O3 C9 C10 -174.6(3) . .
C11 C10 C9 O2 -0.2(6) . .
C12 C10 C9 O2 -179.3(5) 3_565 .
C11 C10 C9 O3 -179.4(4) . .
C12 C10 C9 O3 1.5(6) 3_565 .

loop_
_platon_squeeze_void_nr
_platon_squeeze_void_average_x
_platon_squeeze_void_average_y
_platon_squeeze_void_average_z
_platon_squeeze_void_volume
_platon_squeeze_void_count_electrons
1 -0.031 -0.003 -0.008 5052.5 1297.7
